data_9006442
loop_
_publ_author_name
'Hugh-Jones D A'
'Chopelas, A.'
'Angel, R. J.'

_publ_section_title
;
 Tetrahedral compression in (Mg,Fe)SiO3 orthopyroxenes
 Sample: P = 6.01 GPa, natural orthopyroxene
;
_journal_name_full 'Physics and Chemistry of Minerals'
_journal_page_first 301
_journal_page_last 310
_journal_paper_doi 10.1007/s002690050042
_journal_volume 24
_journal_year 1997
_chemical_formula_sum 'Al0.14 Ca0.012 Fe0.24 Mg1.66 O6 Si1.94'
_chemical_name_mineral Enstatite
_space_group_IT_number 61
_symmetry_space_group_name_Hall '-P 2ac 2ab'
_symmetry_space_group_name_H-M 'P b c a'
_cell_angle_alpha 90
_cell_angle_beta 90
_cell_angle_gamma 90
_cell_length_a 18.00
_cell_length_b 8.642
_cell_length_c 5.115
_cell_formula_units_Z 8
_cell_volume 795.669
_database_code_amcsd 0008024
_diffrn_ambient_pressure 6.01e+06
_exptl_crystal_density_diffrn 3.481
_cod_original_formula_sum 'Mg1.66 Fe.24 Ca.012 Al.14 Si1.94 O6'
_cod_database_code 9006442

loop_
_space_group_symop_operation_xyz
x,y,z
x,1/2-y,1/2+z
-x,1/2+y,1/2-z
1/2-x,1/2+y,z
1/2+x,1/2-y,-z
1/2+x,y,1/2-z
1/2-x,-y,1/2+z
-x,-y,-z

loop_
_atom_site_label
_atom_site_fract_x
_atom_site_fract_y
_atom_site_fract_z
_atom_site_occupancy
_atom_site_U_iso_or_equiv
MgM1 0.37600 0.65830 0.85600 1.00000 0.00203
MgM2 0.37710 0.48040 0.35100 0.66000 0.00203
FeM2 0.37710 0.48040 0.35100 0.24000 0.00203
CaM2 0.37710 0.48040 0.35100 0.01200 0.00203
AlM2 0.37710 0.48040 0.35100 0.08000 0.00203
SiTA 0.26800 0.34230 0.04000 0.97000 0.00279
AlTA 0.26800 0.34230 0.04000 0.03000 0.00279
SiTB 0.47500 0.33650 0.80400 0.97000 0.00279
AlTB 0.47500 0.33650 0.80400 0.03000 0.00279
O1a 0.17800 0.34200 0.02700 1.00000 0.00595
O2a 0.30600 0.50900 0.03400 1.00000 0.00595
O3a 0.30400 0.22500 0.81800 1.00000 0.00595
O1b 0.56700 0.33700 0.81200 1.00000 0.00595
O2b 0.43200 0.48700 0.68900 1.00000 0.00595
O3b 0.44600 0.19000 0.61100 1.00000 0.00595

loop_
_cod_related_entry_id
_cod_related_entry_database
_cod_related_entry_code
1 AMCSD 0008024
